data_2311662
loop_
_publ_author_name
'Kaczmarek, Ma\/lgorzata T'
'Kubicki, Maciej'

_publ_section_title
;
 The trimorphic structure of
 N,N'-bis(5-methylsalicylidene)-4-methyl-1,3-phenylenediamine.
;
_journal_issue 'Pt 5'
_journal_name_full 'Acta crystallographica Section B, Structural science, crystal engineering and materials'
_journal_page_first 792
_journal_page_last 800
_journal_paper_doi 10.1107/S2052520614015078
_journal_volume 70
_journal_year 2014
_chemical_formula_moiety 'C23 H22 N2 O2'
_chemical_formula_sum 'C23 H22 N2 O2'
_chemical_formula_weight 358.42
_space_group_crystal_system monoclinic
_space_group_IT_number 4
_space_group_name_Hall 'P 2yb'
_space_group_name_H-M_alt 'P 1 21 1'
_atom_sites_solution_hydrogens geom
_audit_creation_method SHELXL-2013
_cell_angle_alpha 90
_cell_angle_beta 103.93(2)
_cell_angle_gamma 90
_cell_formula_units_Z 8
_cell_length_a 9.464(2)
_cell_length_b 20.640(3)
_cell_length_c 19.219(3)
_cell_measurement_reflns_used 3751
_cell_measurement_temperature 130.0(10)
_cell_measurement_theta_max 55
_cell_measurement_theta_min 4
_cell_volume 3643.8(11)
_computing_cell_refinement 'CrysAlis Pro (Agilent Technologies (2011))'
_computing_data_collection 'CrysAlis Pro (Agilent Technologies (2011))'
_computing_data_reduction 'CrysAlis Pro (Agilent Technologies (2011))'
_computing_molecular_graphics 'Mercury (McRae et al., 2008)'
_computing_publication_material 'SHELXL-2013 (Sheldrick, 2013)'
_computing_structure_refinement 'SHELXL-2013 (Sheldrick, 2013)'
_computing_structure_solution 'SIR92 (Altomare et al., 1993)'
_diffrn_ambient_temperature 130(2)
_diffrn_detector_area_resol_mean 10.5357
_diffrn_measured_fraction_theta_full 0.994
_diffrn_measured_fraction_theta_max 0.977
_diffrn_measurement_device_type 'SuperNova, Single source at offset), Atlas'
_diffrn_measurement_method \w-scan
_diffrn_radiation_monochromator mirror
_diffrn_radiation_source 'SuperNova (Cu) X-ray Source'
_diffrn_radiation_type CuK\a
_diffrn_radiation_wavelength 1.54178
_diffrn_reflns_av_R_equivalents 0.0639
_diffrn_reflns_limit_h_max 11
_diffrn_reflns_limit_h_min -11
_diffrn_reflns_limit_k_max 25
_diffrn_reflns_limit_k_min -25
_diffrn_reflns_limit_l_max 23
_diffrn_reflns_limit_l_min -21
_diffrn_reflns_number 27193
_diffrn_reflns_theta_full 70.000
_diffrn_reflns_theta_max 74.347
_diffrn_reflns_theta_min 2.368
_exptl_absorpt_coefficient_mu 0.667
_exptl_absorpt_correction_T_max 1.00000
_exptl_absorpt_correction_T_min 0.92005
_exptl_absorpt_correction_type multi-scan
_exptl_absorpt_process_details
;
CrysAlisPro, Oxford Diffraction Ltd.,
Version 1.171.34.43 (release 21-10-2010 CrysAlis171 .NET)
(compiled Oct 21 2010,17:48:23)
Empirical absorption correction using spherical harmonics,
 implemented in SCALE3 ABSPACK scaling algorithm.
;
_exptl_crystal_colour red
_exptl_crystal_density_diffrn 1.307
_exptl_crystal_description prism
_exptl_crystal_F_000 1520
_exptl_crystal_size_max 0.2
_exptl_crystal_size_mid 0.15
_exptl_crystal_size_min 0.1
_refine_diff_density_max 0.307
_refine_diff_density_min -0.265
_refine_ls_abs_structure_details
;
 Classical Flack method preferred over Parsons because s.u. lower.
;
_refine_ls_abs_structure_Flack 0.5(4)
_refine_ls_extinction_method none
_refine_ls_goodness_of_fit_ref 1.020
_refine_ls_hydrogen_treatment constr
_refine_ls_matrix_type full
_refine_ls_number_parameters 993
_refine_ls_number_reflns 12478
_refine_ls_number_restraints 1
_refine_ls_restrained_S_all 1.020
_refine_ls_R_factor_all 0.0832
_refine_ls_R_factor_gt 0.0630
_refine_ls_shift/su_max 0.000
_refine_ls_shift/su_mean 0.000
_refine_ls_structure_factor_coef Fsqd
_refine_ls_weighting_details 'w=1/[\s^2^(Fo^2^)+(0.0899P)^2^+0.6139P] where P=(Fo^2^+2Fc^2^)/3'
_refine_ls_weighting_scheme calc
_refine_ls_wR_factor_gt 0.1677
_refine_ls_wR_factor_ref 0.1884
_reflns_number_gt 9327
_reflns_number_total 12478
_reflns_threshold_expression 'I > 2\s(I)'
_cod_data_source_file eb5033sup1.cif
_cod_data_source_block 3
_cod_original_sg_symbol_H-M 'P 21'
_cod_database_code 2311662
_shelx_space_group_comment
;
The symmetry employed for this shelxl refinement is uniquely defined
by the following loop, which should always be used as a source of
symmetry information in preference to the above space-group names.
They are only intended as comments.
;
_shelxl_version_number .2013

loop_
_space_group_symop_operation_xyz
'x, y, z'
'-x, y+1/2, -z'

loop_
_atom_site_type_symbol
_atom_site_label
_atom_site_fract_x
_atom_site_fract_y
_atom_site_fract_z
_atom_site_U_iso_or_equiv
_atom_site_adp_type
_atom_site_calc_flag
_atom_site_occupancy
C C37A 0.7537(6) 0.5563(3) 0.1790(3) 0.0391(12) Uani d 1
C C1A 0.4168(7) 0.8896(3) 0.0420(3) 0.0322(12) Uani d 1
C C2A 0.4955(6) 0.8321(3) 0.0584(3) 0.0304(11) Uani d 1
H H2A 0.4979 0.8111 0.1026 0.037 Uiso calc 1
C C3A 0.5706(6) 0.8046(3) 0.0117(3) 0.0306(11) Uani d 1
C C4A 0.5745(7) 0.8362(3) -0.0525(3) 0.0328(12) Uani d 1
C C41A 0.6556(7) 0.8069(3) -0.1039(3) 0.0356(12) Uani d 1
H H41A 0.6588 0.8382 -0.1418 0.053 Uiso calc 1
H H41B 0.6053 0.7676 -0.1253 0.053 Uiso calc 1
H H41C 0.7550 0.7960 -0.0779 0.053 Uiso calc 1
C C5A 0.4975(7) 0.8940(3) -0.0676(3) 0.0330(12) Uani d 1
H H5A 0.4989 0.9158 -0.1109 0.040 Uiso calc 1
C C6A 0.4188(7) 0.9213(3) -0.0229(3) 0.0331(12) Uani d 1
H H6A 0.3671 0.9607 -0.0357 0.040 Uiso calc 1
N N11A 0.3415(6) 0.9108(2) 0.0924(3) 0.0326(10) Uani d 1
C C12A 0.2730(7) 0.9649(3) 0.0856(3) 0.0320(11) Uani d 1
H H12A 0.2760 0.9923 0.0463 0.038 Uiso calc 1
C C13A 0.1913(6) 0.9851(3) 0.1365(3) 0.0305(11) Uani d 1
C C14A 0.1809(7) 0.9467(3) 0.1958(3) 0.0326(12) Uani d 1
O O14A 0.2459(5) 0.8877(2) 0.2076(2) 0.0388(10) Uani d 1
H H14A 0.3007 0.8824 0.1796 0.047 Uiso calc 1
C C15A 0.1009(7) 0.9686(3) 0.2432(3) 0.0350(12) Uani d 1
H H15A 0.0923 0.9424 0.2826 0.042 Uiso calc 1
C C16A 0.0345(7) 1.0281(3) 0.2330(3) 0.0374(13) Uani d 1
H H16A -0.0191 1.0425 0.2660 0.045 Uiso calc 1
C C17A 0.0435(6) 1.0686(3) 0.1750(3) 0.0323(11) Uani d 1
C C171 -0.0290(7) 1.1335(3) 0.1656(3) 0.0393(13) Uani d 1
H H17A 0.0145 1.1604 0.1343 0.059 Uiso calc 1
H H17B -0.0158 1.1546 0.2124 0.059 Uiso calc 1
H H17C -0.1332 1.1281 0.1440 0.059 Uiso calc 1
C C18A 0.1212(6) 1.0455(2) 0.1277(3) 0.0323(12) Uani d 1
H H18A 0.1273 1.0715 0.0877 0.039 Uiso calc 1
N N31A 0.6501(5) 0.7459(2) 0.0283(2) 0.0318(10) Uani d 1
C C32A 0.6155(6) 0.7045(2) 0.0711(3) 0.0346(10) Uani d 1
H H32A 0.5307 0.7121 0.0881 0.042 Uiso calc 1
C C33A 0.7001(6) 0.6468(3) 0.0945(3) 0.0354(11) Uani d 1
C C34A 0.8186(6) 0.6289(3) 0.0655(3) 0.0374(12) Uani d 1
O O34A 0.8540(4) 0.6636(2) 0.0121(2) 0.0457(9) Uani d 1
H H34A 0.7947 0.6942 0.0001 0.055 Uiso calc 1
C C35A 0.9005(6) 0.5744(3) 0.0925(3) 0.0426(12) Uani d 1
H H35A 0.9782 0.5611 0.0724 0.051 Uiso calc 1
C C36A 0.8692(6) 0.5397(3) 0.1485(3) 0.0404(13) Uani d 1
H H36A 0.9279 0.5034 0.1669 0.048 Uiso calc 1
C C371 0.7246(7) 0.5186(3) 0.2408(3) 0.0470(13) Uani d 1
H H37A 0.6353 0.5346 0.2521 0.070 Uiso calc 1
H H37B 0.8065 0.5239 0.2827 0.070 Uiso calc 1
H H37C 0.7131 0.4726 0.2279 0.070 Uiso calc 1
C C38A 0.6712(6) 0.6097(2) 0.1507(3) 0.0362(11) Uani d 1
H H38A 0.5917 0.6217 0.1701 0.043 Uiso calc 1
C C1B -0.0735(7) 0.8851(3) 0.0477(3) 0.0318(12) Uani d 1
C C2B -0.0007(6) 0.8264(3) 0.0634(3) 0.0302(11) Uani d 1
H H2B -0.0080 0.8036 0.1054 0.036 Uiso calc 1
C C3B 0.0826(6) 0.7999(2) 0.0197(3) 0.0303(11) Uani d 1
C C4B 0.0885(6) 0.8308(3) -0.0448(3) 0.0309(11) Uani d 1
C C41B 0.1664(7) 0.8012(3) -0.0968(3) 0.0333(12) Uani d 1
H H41D 0.1708 0.8327 -0.1344 0.050 Uiso calc 1
H H41E 0.1137 0.7625 -0.1186 0.050 Uiso calc 1
H H41F 0.2654 0.7891 -0.0713 0.050 Uiso calc 1
C C5B 0.0137(7) 0.8896(3) -0.0599(3) 0.0320(12) Uani d 1
H H5B 0.0174 0.9117 -0.1028 0.038 Uiso calc 1
C C6B -0.0648(7) 0.9171(3) -0.0159(3) 0.0339(12) Uani d 1
H H6B -0.1128 0.9573 -0.0284 0.041 Uiso calc 1
N N11B -0.1541(6) 0.9060(2) 0.0963(2) 0.0311(10) Uani d 1
C C12B -0.2146(6) 0.9619(3) 0.0909(3) 0.0304(11) Uani d 1
H H12B -0.2019 0.9905 0.0542 0.036 Uiso calc 1
C C13B -0.3017(6) 0.9828(3) 0.1392(3) 0.0294(11) Uani d 1
C C14B -0.3169(7) 0.9455(2) 0.1983(3) 0.0315(12) Uani d 1
O O14B -0.2492(5) 0.8873(2) 0.2127(2) 0.0385(10) Uani d 1
H H14B -0.1983 0.8802 0.1832 0.046 Uiso calc 1
C C15B -0.4026(7) 0.9677(3) 0.2427(3) 0.0320(11) Uani d 1
H H15B -0.4135 0.9422 0.2822 0.038 Uiso calc 1
C C16B -0.4719(7) 1.0271(3) 0.2294(3) 0.0345(12) Uani d 1
H H16B -0.5289 1.0421 0.2607 0.041 Uiso calc 1
C C17B -0.4602(6) 1.0657(3) 0.1707(3) 0.0297(10) Uani d 1
C C172 -0.5354(7) 1.1300(3) 0.1579(3) 0.0377(12) Uani d 1
H H17D -0.4903 1.1564 0.1267 0.057 Uiso calc 1
H H17E -0.5264 1.1523 0.2038 0.057 Uiso calc 1
H H17F -0.6385 1.1234 0.1348 0.057 Uiso calc 1
C C18B -0.3742(6) 1.0429(2) 0.1273(3) 0.0300(11) Uani d 1
H H18B -0.3636 1.0687 0.0879 0.036 Uiso calc 1
N N31B 0.1581(6) 0.7407(2) 0.0363(2) 0.0319(10) Uani d 1
C C32B 0.1917(5) 0.7200(2) 0.1013(3) 0.0330(10) Uani d 1
H H32B 0.1780 0.7479 0.1384 0.040 Uiso calc 1
C C33B 0.2498(5) 0.6554(2) 0.1201(3) 0.0326(10) Uani d 1
C C34B 0.2835(6) 0.6144(3) 0.0678(3) 0.0351(12) Uani d 1
O O34B 0.2728(5) 0.63493(19) -0.00018(19) 0.0452(9) Uani d 1
H H34B 0.2310 0.6711 -0.0062 0.054 Uiso calc 1
C C35B 0.3316(6) 0.5514(3) 0.0866(3) 0.0377(11) Uani d 1
H H35B 0.3589 0.5240 0.0523 0.045 Uiso calc 1
C C36B 0.3393(6) 0.5290(3) 0.1551(3) 0.0361(12) Uani d 1
H H36B 0.3701 0.4857 0.1668 0.043 Uiso calc 1
C C37B 0.3032(6) 0.5681(2) 0.2080(3) 0.0346(10) Uani d 1
C C372 0.3104(6) 0.5407(3) 0.2808(3) 0.0422(12) Uani d 1
H H37D 0.2978 0.5756 0.3133 0.063 Uiso calc 1
H H37E 0.4052 0.5200 0.2991 0.063 Uiso calc 1
H H37F 0.2329 0.5085 0.2776 0.063 Uiso calc 1
C C38B 0.2625(5) 0.6314(2) 0.1893(3) 0.0326(10) Uani d 1
H H38B 0.2425 0.6595 0.2249 0.039 Uiso calc 1
C C1C 0.8225(6) 0.4044(3) 0.4525(3) 0.0293(11) Uani d 1
C C2C 0.7459(7) 0.4626(3) 0.4372(3) 0.0323(12) Uani d 1
H H2C 0.7443 0.4843 0.3934 0.039 Uiso calc 1
C C3C 0.6717(6) 0.4895(3) 0.4846(3) 0.0319(12) Uani d 1
C C4C 0.6681(6) 0.4575(3) 0.5486(3) 0.0308(11) Uani d 1
C C41C 0.5891(7) 0.4847(3) 0.6003(3) 0.0379(13) Uani d 1
H H41G 0.6102 0.4585 0.6441 0.057 Uiso calc 1
H H41H 0.4842 0.4842 0.5787 0.057 Uiso calc 1
H H41I 0.6211 0.5294 0.6122 0.057 Uiso calc 1
C C5C 0.7424(7) 0.3987(3) 0.5628(3) 0.0338(12) Uani d 1
H H5C 0.7403 0.3759 0.6055 0.041 Uiso calc 1
C C6C 0.8189(7) 0.3727(3) 0.5165(3) 0.0351(12) Uani d 1
H H6C 0.8695 0.3329 0.5282 0.042 Uiso calc 1
N N11C 0.9014(5) 0.3842(2) 0.4024(2) 0.0313(10) Uani d 1
C C12C 0.9602(6) 0.3276(3) 0.4057(3) 0.0323(12) Uani d 1
H H12C 0.9450 0.2980 0.4410 0.039 Uiso calc 1
C C13C 1.0482(7) 0.3075(3) 0.3578(3) 0.0324(12) Uani d 1
C C14C 1.0693(7) 0.3474(3) 0.3017(3) 0.0330(12) Uani d 1
O O14C 1.0048(5) 0.4064(2) 0.2889(2) 0.0410(10) Uani d 1
H H14C 0.9708 0.4170 0.3238 0.049 Uiso calc 1
C C15C 1.1543(7) 0.3252(3) 0.2574(3) 0.0375(13) Uani d 1
H H15C 1.1671 0.3514 0.2187 0.045 Uiso calc 1
C C16C 1.2211(7) 0.2650(3) 0.2689(3) 0.0355(12) Uani d 1
H H16C 1.2796 0.2508 0.2381 0.043 Uiso calc 1
C C17C 1.2043(7) 0.2249(3) 0.3246(3) 0.0360(12) Uani d 1
C C173 1.2786(8) 0.1591(3) 0.3383(4) 0.0452(15) Uani d 1
H H17G 1.2870 0.1463 0.3882 0.068 Uiso calc 1
H H17H 1.3760 0.1618 0.3291 0.068 Uiso calc 1
H H17I 1.2208 0.1268 0.3063 0.068 Uiso calc 1
N N31C 0.5923(6) 0.5483(2) 0.4686(3) 0.0344(10) Uani d 1
C C32C 0.6270(6) 0.5894(2) 0.4257(3) 0.0358(11) Uani d 1
H H32C 0.7124 0.5821 0.4090 0.043 Uiso calc 1
C C33C 0.5407(6) 0.6468(2) 0.4018(3) 0.0340(11) Uani d 1
C C34C 0.4222(6) 0.6639(3) 0.4295(3) 0.0365(12) Uani d 1
O O34C 0.3850(5) 0.62941(19) 0.4820(2) 0.0447(9) Uani d 1
H H34C 0.4388 0.5966 0.4915 0.054 Uiso calc 1
C C35C 0.3387(6) 0.7179(3) 0.4018(3) 0.0417(12) Uani d 1
H H35C 0.2591 0.7306 0.4208 0.050 Uiso calc 1
C C36C 0.3727(7) 0.7534(3) 0.3460(3) 0.0406(13) Uani d 1
H H36C 0.3139 0.7896 0.3272 0.049 Uiso calc 1
C C37C 0.4888(6) 0.7376(3) 0.3173(3) 0.0388(11) Uani d 1
C C373 0.5218(7) 0.7748(3) 0.2554(3) 0.0450(12) Uani d 1
H H37G 0.4631 0.7575 0.2102 0.067 Uiso calc 1
H H37H 0.6253 0.7703 0.2564 0.067 Uiso calc 1
H H37I 0.4984 0.8207 0.2596 0.067 Uiso calc 1
C C38C 0.5725(6) 0.6841(2) 0.3462(3) 0.0369(11) Uani d 1
H H38C 0.6537 0.6725 0.3278 0.044 Uiso calc 1
C C1D 0.3339(6) 0.3945(2) 0.4605(3) 0.0286(11) Uani d 1
C C2D 0.2593(7) 0.4524(3) 0.4441(3) 0.0323(12) Uani d 1
H H2D 0.2652 0.4750 0.4018 0.039 Uiso calc 1
C C3D 0.1757(6) 0.4785(3) 0.4880(3) 0.0302(11) Uani d 1
C C4D 0.1731(6) 0.4482(3) 0.5531(3) 0.0306(11) Uani d 1
C C41D 0.0916(7) 0.4765(3) 0.6037(3) 0.0364(12) Uani d 1
H H41J 0.0998 0.4475 0.6449 0.055 Uiso calc 1
H H41K -0.0112 0.4815 0.5790 0.055 Uiso calc 1
H H41L 0.1327 0.5189 0.6204 0.055 Uiso calc 1
C C5D 0.2490(7) 0.3901(3) 0.5691(3) 0.0317(11) Uani d 1
H H5D 0.2464 0.3682 0.6123 0.038 Uiso calc 1
C C6D 0.3283(7) 0.3631(3) 0.5244(3) 0.0335(12) Uani d 1
H H6D 0.3787 0.3234 0.5371 0.040 Uiso calc 1
N N11D 0.4149(5) 0.3742(2) 0.4111(2) 0.0307(10) Uani d 1
C C12D 0.4816(6) 0.3193(3) 0.4168(3) 0.0319(11) Uani d 1
H H12D 0.4775 0.2915 0.4557 0.038 Uiso calc 1
C C13D 0.5626(6) 0.2987(3) 0.3656(3) 0.0307(11) Uani d 1
C C14D 0.5698(6) 0.3375(3) 0.3059(3) 0.0307(11) Uani d 1
O O14D 0.5017(5) 0.39576(19) 0.2934(2) 0.0373(9) Uani d 1
H H14D 0.4752 0.4076 0.3301 0.045 Uiso calc 1
C C15D 0.6463(7) 0.3151(3) 0.2580(3) 0.0369(13) Uani d 1
H H15D 0.6520 0.3411 0.2180 0.044 Uiso calc 1
C C16D 0.7149(7) 0.2553(3) 0.2675(3) 0.0344(12) Uani d 1
H H16D 0.7674 0.2411 0.2340 0.041 Uiso calc 1
C C17D 0.7082(7) 0.2155(3) 0.3255(3) 0.0367(12) Uani d 1
C C174 0.7795(7) 0.1494(3) 0.3351(3) 0.0417(14) Uani d 1
H H17J 0.8823 0.1535 0.3344 0.063 Uiso calc 1
H H17K 0.7302 0.1208 0.2961 0.063 Uiso calc 1
H H17L 0.7722 0.1310 0.3812 0.063 Uiso calc 1
C C18C 1.1177(7) 0.2470(3) 0.3683(3) 0.0332(12) Uani d 1
H H18C 1.1049 0.2204 0.4067 0.040 Uiso calc 1
N N31D 0.1003(6) 0.5382(2) 0.4713(3) 0.0346(10) Uani d 1
C C32D 0.0662(6) 0.5585(2) 0.4060(3) 0.0338(10) Uani d 1
H H32D 0.0798 0.5308 0.3687 0.041 Uiso calc 1
C C33D 0.0068(5) 0.6235(3) 0.3885(3) 0.0325(10) Uani d 1
C C34D -0.0291(6) 0.6637(3) 0.4400(3) 0.0346(12) Uani d 1
O O34D -0.0205(5) 0.6435(2) 0.50731(19) 0.0452(9) Uani d 1
H H34D 0.0294 0.6094 0.5151 0.054 Uiso calc 1
C C35D -0.0770(6) 0.7271(3) 0.4209(3) 0.0385(11) Uani d 1
H H35D -0.1054 0.7545 0.4549 0.046 Uiso calc 1
C C36D -0.0829(6) 0.7498(3) 0.3523(3) 0.0369(12) Uani d 1
H H36D -0.1108 0.7935 0.3409 0.044 Uiso calc 1
C C37D -0.0493(6) 0.7108(3) 0.2998(3) 0.0362(11) Uani d 1
C C374 -0.0547(6) 0.7378(3) 0.2262(3) 0.0427(12) Uani d 1
H H37J -0.1523 0.7548 0.2053 0.064 Uiso calc 1
H H37K -0.0322 0.7033 0.1955 0.064 Uiso calc 1
H H37L 0.0170 0.7727 0.2301 0.064 Uiso calc 1
C C38D -0.0073(5) 0.6471(2) 0.3181(3) 0.0346(10) Uani d 1
H H38D 0.0123 0.6190 0.2825 0.042 Uiso calc 1
C C18D 0.6336(7) 0.2383(3) 0.3741(3) 0.0334(12) Uani d 1
H H18D 0.6301 0.2123 0.4145 0.040 Uiso calc 1

loop_
_atom_site_aniso_label
_atom_site_aniso_U_11
_atom_site_aniso_U_22
_atom_site_aniso_U_33
_atom_site_aniso_U_12
_atom_site_aniso_U_13
_atom_site_aniso_U_23
C37A 0.040(3) 0.026(2) 0.048(3) 0.003(2) 0.003(2) 0.001(2)
C1A 0.036(3) 0.025(2) 0.035(3) -0.006(2) 0.008(2) -0.003(2)
C2A 0.031(3) 0.028(2) 0.033(3) -0.001(2) 0.007(2) 0.001(2)
C3A 0.030(3) 0.023(2) 0.039(3) -0.004(2) 0.008(2) -0.001(2)
C4A 0.034(3) 0.029(3) 0.034(3) -0.007(2) 0.005(2) -0.006(2)
C41A 0.040(3) 0.034(3) 0.033(3) -0.008(2) 0.010(2) -0.004(2)
C5A 0.039(3) 0.025(2) 0.034(3) -0.006(2) 0.008(2) -0.001(2)
C6A 0.038(3) 0.022(2) 0.038(3) -0.002(2) 0.009(2) 0.001(2)
N11A 0.036(2) 0.027(2) 0.035(2) -0.0001(18) 0.0085(19) -0.0033(18)
C12A 0.041(3) 0.024(2) 0.031(2) -0.002(2) 0.009(2) 0.000(2)
C13A 0.030(3) 0.028(3) 0.032(3) -0.001(2) 0.007(2) -0.004(2)
C14A 0.036(3) 0.023(2) 0.035(3) 0.002(2) 0.002(2) 0.002(2)
O14A 0.044(2) 0.033(2) 0.041(2) 0.0098(17) 0.0137(18) 0.0071(17)
C15A 0.036(3) 0.037(3) 0.030(3) 0.001(2) 0.006(2) 0.002(2)
C16A 0.039(3) 0.033(3) 0.039(3) 0.004(2) 0.007(2) -0.003(2)
C17A 0.031(3) 0.027(3) 0.037(3) 0.001(2) 0.006(2) -0.001(2)
C171 0.040(3) 0.031(3) 0.045(3) 0.006(2) 0.008(2) -0.003(2)
C18A 0.037(3) 0.019(2) 0.039(3) -0.003(2) 0.004(2) -0.001(2)
N31A 0.036(2) 0.028(2) 0.032(2) 0.0011(18) 0.0096(18) 0.0008(18)
C32A 0.037(3) 0.031(2) 0.036(2) 0.0025(19) 0.010(2) -0.002(2)
C33A 0.035(3) 0.030(2) 0.041(3) -0.001(2) 0.009(2) -0.005(2)
C34A 0.040(3) 0.033(3) 0.040(3) -0.002(2) 0.011(2) -0.010(2)
O34A 0.048(2) 0.038(2) 0.055(2) 0.0035(17) 0.0192(18) -0.0021(17)
C35A 0.042(3) 0.032(3) 0.054(3) 0.004(2) 0.013(2) -0.011(2)
C36A 0.038(3) 0.028(2) 0.051(3) 0.006(2) 0.003(2) -0.009(2)
C371 0.051(3) 0.034(3) 0.054(3) 0.003(2) 0.007(3) 0.002(2)
C38A 0.036(3) 0.030(2) 0.041(3) 0.002(2) 0.008(2) -0.002(2)
C1B 0.037(3) 0.023(2) 0.036(3) -0.003(2) 0.010(2) 0.000(2)
C2B 0.034(3) 0.026(2) 0.031(2) -0.002(2) 0.008(2) -0.001(2)
C3B 0.034(3) 0.019(2) 0.036(3) 0.000(2) 0.007(2) 0.000(2)
C4B 0.033(3) 0.024(2) 0.034(3) -0.005(2) 0.005(2) -0.002(2)
C41B 0.042(3) 0.028(2) 0.031(3) -0.004(2) 0.011(2) -0.003(2)
C5B 0.036(3) 0.026(2) 0.033(3) -0.002(2) 0.008(2) 0.004(2)
C6B 0.038(3) 0.025(2) 0.039(3) -0.002(2) 0.009(2) 0.001(2)
N11B 0.038(2) 0.025(2) 0.031(2) -0.0004(18) 0.0091(18) -0.0002(17)
C12B 0.038(3) 0.021(2) 0.030(2) -0.001(2) 0.005(2) 0.0032(19)
C13B 0.031(3) 0.025(2) 0.032(3) 0.000(2) 0.008(2) -0.002(2)
C14B 0.040(3) 0.021(2) 0.031(3) 0.000(2) 0.002(2) 0.002(2)
O14B 0.047(2) 0.0302(19) 0.042(2) 0.0089(17) 0.0167(18) 0.0090(17)
C15B 0.037(3) 0.030(3) 0.029(3) -0.001(2) 0.007(2) 0.002(2)
C16B 0.036(3) 0.028(3) 0.038(3) 0.001(2) 0.006(2) -0.004(2)
C17B 0.029(2) 0.025(2) 0.036(3) -0.001(2) 0.007(2) -0.002(2)
C172 0.040(3) 0.025(3) 0.049(3) 0.004(2) 0.014(2) 0.000(2)
C18B 0.036(3) 0.018(2) 0.034(3) -0.0022(19) 0.006(2) 0.0018(19)
N31B 0.037(2) 0.023(2) 0.036(2) 0.0018(18) 0.0092(18) -0.0011(18)
C32B 0.034(2) 0.026(2) 0.040(2) -0.0017(18) 0.011(2) -0.0032(19)
C33B 0.031(2) 0.027(2) 0.040(3) -0.0001(18) 0.007(2) -0.004(2)
C34B 0.036(3) 0.032(3) 0.035(3) 0.003(2) 0.005(2) -0.003(2)
O34B 0.063(3) 0.0346(19) 0.0385(18) 0.0133(18) 0.0141(17) -0.0011(16)
C35B 0.045(3) 0.028(2) 0.038(2) 0.005(2) 0.005(2) -0.006(2)
C36B 0.038(3) 0.023(2) 0.044(3) 0.0023(19) 0.004(2) -0.003(2)
C37B 0.037(3) 0.026(2) 0.041(3) 0.0013(19) 0.009(2) -0.001(2)
C372 0.049(3) 0.033(3) 0.045(3) 0.004(2) 0.014(2) 0.004(2)
C38B 0.034(2) 0.028(2) 0.036(2) 0.0018(18) 0.0074(18) -0.0045(19)
C1C 0.030(3) 0.027(3) 0.030(2) 0.000(2) 0.005(2) -0.004(2)
C2C 0.039(3) 0.023(2) 0.034(3) -0.001(2) 0.009(2) 0.003(2)
C3C 0.031(3) 0.030(3) 0.034(3) -0.002(2) 0.007(2) -0.003(2)
C4C 0.029(3) 0.027(2) 0.037(3) -0.006(2) 0.009(2) -0.004(2)
C41C 0.039(3) 0.031(3) 0.046(3) -0.002(2) 0.014(2) 0.001(2)
C5C 0.041(3) 0.025(3) 0.036(3) -0.004(2) 0.010(2) -0.001(2)
C6C 0.041(3) 0.026(2) 0.038(3) 0.003(2) 0.009(2) 0.002(2)
N11C 0.033(2) 0.026(2) 0.034(2) -0.0012(17) 0.0062(18) -0.0033(17)
C12C 0.034(3) 0.027(3) 0.034(3) -0.002(2) 0.006(2) 0.002(2)
C13C 0.034(3) 0.025(3) 0.035(3) -0.004(2) 0.003(2) -0.001(2)
C14C 0.033(3) 0.029(3) 0.038(3) 0.001(2) 0.009(2) -0.001(2)
O14C 0.049(3) 0.030(2) 0.047(2) 0.0093(17) 0.0176(19) 0.0078(17)
C15C 0.043(3) 0.033(3) 0.037(3) -0.001(2) 0.010(2) 0.002(2)
C16C 0.034(3) 0.039(3) 0.036(3) 0.000(2) 0.012(2) -0.007(2)
C17C 0.037(3) 0.026(3) 0.040(3) -0.002(2) 0.000(2) -0.006(2)
C173 0.049(4) 0.029(3) 0.055(3) -0.001(3) 0.008(3) -0.008(3)
N31C 0.036(2) 0.027(2) 0.040(2) 0.0006(18) 0.0084(19) -0.0009(19)
C32C 0.034(3) 0.028(2) 0.047(3) -0.0016(19) 0.012(2) -0.003(2)
C33C 0.034(3) 0.027(2) 0.040(3) 0.004(2) 0.007(2) -0.001(2)
C34C 0.039(3) 0.026(2) 0.044(3) -0.003(2) 0.008(2) -0.006(2)
O34C 0.054(2) 0.0323(19) 0.054(2) 0.0067(17) 0.0250(19) 0.0041(17)
C35C 0.040(3) 0.033(3) 0.054(3) 0.005(2) 0.014(2) -0.008(2)
C36C 0.046(3) 0.024(2) 0.047(3) 0.005(2) 0.003(2) -0.004(2)
C37C 0.044(3) 0.026(2) 0.043(3) -0.002(2) 0.005(2) -0.004(2)
C373 0.052(3) 0.028(2) 0.054(3) 0.002(2) 0.010(3) 0.006(2)
C38C 0.036(3) 0.028(2) 0.045(3) -0.0009(19) 0.007(2) -0.004(2)
C1D 0.031(3) 0.023(2) 0.032(2) -0.002(2) 0.008(2) -0.003(2)
C2D 0.039(3) 0.026(3) 0.031(2) -0.003(2) 0.005(2) 0.002(2)
C3D 0.032(3) 0.026(2) 0.030(2) -0.002(2) 0.004(2) -0.004(2)
C4D 0.030(3) 0.028(2) 0.034(3) -0.005(2) 0.009(2) -0.001(2)
C41D 0.043(3) 0.027(2) 0.042(3) -0.002(2) 0.015(2) -0.001(2)
C5D 0.040(3) 0.023(2) 0.032(2) -0.004(2) 0.010(2) 0.003(2)
C6D 0.041(3) 0.022(2) 0.038(3) -0.001(2) 0.010(2) 0.000(2)
N11D 0.034(2) 0.022(2) 0.035(2) -0.0015(17) 0.0060(19) -0.0014(16)
C12D 0.036(3) 0.025(2) 0.033(3) 0.000(2) 0.005(2) 0.002(2)
C13D 0.030(3) 0.025(2) 0.034(3) -0.002(2) 0.001(2) 0.000(2)
C14D 0.031(3) 0.026(2) 0.035(3) -0.001(2) 0.008(2) -0.003(2)
O14D 0.046(2) 0.0242(18) 0.043(2) 0.0060(16) 0.0138(18) 0.0034(16)
C15D 0.043(3) 0.029(3) 0.036(3) 0.001(2) 0.006(2) 0.001(2)
C16D 0.038(3) 0.032(3) 0.034(3) 0.000(2) 0.012(2) -0.007(2)
C17D 0.037(3) 0.029(3) 0.040(3) 0.002(2) 0.000(2) -0.006(2)
C174 0.048(3) 0.025(3) 0.049(3) 0.003(2) 0.006(3) -0.005(2)
C18C 0.037(3) 0.029(3) 0.033(3) -0.004(2) 0.006(2) -0.001(2)
N31D 0.036(2) 0.026(2) 0.041(2) -0.0010(19) 0.0090(19) -0.0028(19)
C32D 0.040(3) 0.026(2) 0.037(2) -0.0018(19) 0.012(2) -0.0050(19)
C33D 0.028(2) 0.028(2) 0.040(3) 0.0025(19) 0.0055(19) -0.002(2)
C34D 0.036(3) 0.031(2) 0.033(3) 0.002(2) 0.002(2) -0.006(2)
O34D 0.061(3) 0.040(2) 0.0353(18) 0.0166(18) 0.0132(17) 0.0007(15)
C35D 0.039(3) 0.033(3) 0.041(3) 0.004(2) 0.006(2) -0.009(2)
C36D 0.038(3) 0.025(2) 0.044(3) 0.003(2) 0.004(2) -0.002(2)
C37D 0.034(3) 0.029(2) 0.043(3) 0.0004(19) 0.005(2) 0.000(2)
C374 0.049(3) 0.033(3) 0.045(3) 0.005(2) 0.009(2) 0.001(2)
C38D 0.039(3) 0.026(2) 0.038(2) -0.0002(19) 0.0083(19) -0.0027(19)
C18D 0.040(3) 0.024(2) 0.034(3) -0.002(2) 0.003(2) 0.000(2)

loop_
_atom_type_symbol
_atom_type_description
_atom_type_scat_dispersion_real
_atom_type_scat_dispersion_imag
_atom_type_scat_source
C C 0.0181 0.0091 'International Tables Vol C Tables 4.2.6.8 and 6.1.1.4'
H H 0.0000 0.0000 'International Tables Vol C Tables 4.2.6.8 and 6.1.1.4'
N N 0.0311 0.0180 'International Tables Vol C Tables 4.2.6.8 and 6.1.1.4'
O O 0.0492 0.0322 'International Tables Vol C Tables 4.2.6.8 and 6.1.1.4'

loop_
_geom_angle_atom_site_label_1
_geom_angle_atom_site_label_2
_geom_angle_atom_site_label_3
_geom_angle
C38A C37A C36A 117.0(5)
C38A C37A C371 122.1(5)
C36A C37A C371 120.9(5)
C2A C1A N11A 116.2(5)
C2A C1A C6A 118.3(6)
N11A C1A C6A 125.5(5)
C3A C2A C1A 121.9(5)
C3A C2A H2A 119.1
C1A C2A H2A 119.1
C2A C3A C4A 120.2(5)
C2A C3A N31A 121.8(5)
C4A C3A N31A 118.0(5)
C5A C4A C3A 117.3(6)
C5A C4A C41A 121.9(5)
C3A C4A C41A 120.8(5)
C4A C41A H41A 109.5
C4A C41A H41B 109.5
H41A C41A H41B 109.5
C4A C41A H41C 109.5
H41A C41A H41C 109.5
H41B C41A H41C 109.5
C6A C5A C4A 123.6(5)
C6A C5A H5A 118.2
C4A C5A H5A 118.2
C5A C6A C1A 118.8(5)
C5A C6A H6A 120.6
C1A C6A H6A 120.6
C12A N11A C1A 122.0(5)
N11A C12A C13A 121.4(5)
N11A C12A H12A 119.3
C13A C12A H12A 119.3
C18A C13A C14A 118.3(5)
C18A C13A C12A 119.3(5)
C14A C13A C12A 122.5(5)
O14A C14A C15A 118.6(5)
O14A C14A C13A 121.4(6)
C15A C14A C13A 120.0(5)
C14A O14A H14A 109.5
C16A C15A C14A 120.0(5)
C16A C15A H15A 120.0
C14A C15A H15A 120.0
C15A C16A C17A 122.0(6)
C15A C16A H16A 119.0
C17A C16A H16A 119.0
C18A C17A C16A 117.2(5)
C18A C17A C171 122.0(5)
C16A C17A C171 120.8(5)
C17A C171 H17A 109.5
C17A C171 H17B 109.5
H17A C171 H17B 109.5
C17A C171 H17C 109.5
H17A C171 H17C 109.5
H17B C171 H17C 109.5
C17A C18A C13A 122.5(5)
C17A C18A H18A 118.7
C13A C18A H18A 118.7
C32A N31A C3A 120.7(5)
N31A C32A C33A 122.8(5)
N31A C32A H32A 118.6
C33A C32A H32A 118.6
C38A C33A C34A 118.6(5)
C38A C33A C32A 119.6(5)
C34A C33A C32A 121.6(5)
O34A C34A C35A 119.3(5)
O34A C34A C33A 121.6(5)
C35A C34A C33A 119.1(5)
C34A O34A H34A 109.5
C36A C35A C34A 120.2(5)
C36A C35A H35A 119.9
C34A C35A H35A 119.9
C35A C36A C37A 122.2(5)
C35A C36A H36A 118.9
C37A C36A H36A 118.9
C37A C371 H37A 109.5
C37A C371 H37B 109.5
H37A C371 H37B 109.5
C37A C371 H37C 109.5
H37A C371 H37C 109.5
H37B C371 H37C 109.5
C37A C38A C33A 122.8(5)
C37A C38A H38A 118.6
C33A C38A H38A 118.6
C2B C1B C6B 117.9(6)
C2B C1B N11B 116.2(5)
C6B C1B N11B 125.9(5)
C1B C2B C3B 122.2(5)
C1B C2B H2B 118.9
C3B C2B H2B 118.9
C2B C3B C4B 120.1(5)
C2B C3B N31B 122.1(5)
C4B C3B N31B 117.7(5)
C5B C4B C3B 116.7(5)
C5B C4B C41B 121.2(5)
C3B C4B C41B 122.0(5)
C4B C41B H41D 109.5
C4B C41B H41E 109.5
H41D C41B H41E 109.5
C4B C41B H41F 109.5
H41D C41B H41F 109.5
H41E C41B H41F 109.5
C6B C5B C4B 123.5(5)
C6B C5B H5B 118.2
C4B C5B H5B 118.2
C5B C6B C1B 119.6(5)
C5B C6B H6B 120.2
C1B C6B H6B 120.2
C12B N11B C1B 121.7(5)
N11B C12B C13B 122.0(5)
N11B C12B H12B 119.0
C13B C12B H12B 119.0
C14B C13B C18B 118.1(5)
C14B C13B C12B 122.6(5)
C18B C13B C12B 119.3(5)
O14B C14B C15B 118.9(5)
O14B C14B C13B 120.9(5)
C15B C14B C13B 120.3(5)
C14B O14B H14B 109.5
C16B C15B C14B 120.0(5)
C16B C15B H15B 120.0
C14B C15B H15B 120.0
C15B C16B C17B 121.6(6)
C15B C16B H16B 119.2
C17B C16B H16B 119.2
C18B C17B C16B 117.6(5)
C18B C17B C172 121.9(5)
C16B C17B C172 120.5(5)
C17B C172 H17D 109.5
C17B C172 H17E 109.5
H17D C172 H17E 109.5
C17B C172 H17F 109.5
H17D C172 H17F 109.5
H17E C172 H17F 109.5
C17B C18B C13B 122.4(5)
C17B C18B H18B 118.8
C13B C18B H18B 118.8
C32B N31B C3B 120.0(5)
N31B C32B C33B 122.4(5)
N31B C32B H32B 118.8
C33B C32B H32B 118.8
C38B C33B C34B 118.9(5)
C38B C33B C32B 120.2(5)
C34B C33B C32B 120.8(5)
O34B C34B C35B 118.9(5)
O34B C34B C33B 121.6(5)
C35B C34B C33B 119.5(5)
C34B O34B H34B 109.5
C36B C35B C34B 119.7(5)
C36B C35B H35B 120.1
C34B C35B H35B 120.1
C35B C36B C37B 122.2(5)
C35B C36B H36B 118.9
C37B C36B H36B 118.9
C38B C37B C36B 117.1(5)
C38B C37B C372 123.2(5)
C36B C37B C372 119.7(5)
C37B C372 H37D 109.5
C37B C372 H37E 109.5
H37D C372 H37E 109.5
C37B C372 H37F 109.5
H37D C372 H37F 109.5
H37E C372 H37F 109.5
C37B C38B C33B 122.5(5)
C37B C38B H38B 118.8
C33B C38B H38B 118.8
C2C C1C C6C 117.8(5)
C2C C1C N11C 116.2(5)
C6C C1C N11C 126.0(5)
C3C C2C C1C 121.5(5)
C3C C2C H2C 119.2
C1C C2C H2C 119.2
C2C C3C C4C 120.5(5)
C2C C3C N31C 121.5(5)
C4C C3C N31C 117.9(5)
C5C C4C C3C 117.6(5)
C5C C4C C41C 120.4(5)
C3C C4C C41C 122.0(5)
C4C C41C H41G 109.5
C4C C41C H41H 109.5
H41G C41C H41H 109.5
C4C C41C H41I 109.5
H41G C41C H41I 109.5
H41H C41C H41I 109.5
C6C C5C C4C 121.9(5)
C6C C5C H5C 119.1
C4C C5C H5C 119.1
C5C C6C C1C 120.7(5)
C5C C6C H6C 119.7
C1C C6C H6C 119.7
C12C N11C C1C 121.7(5)
N11C C12C C13C 122.5(5)
N11C C12C H12C 118.7
C13C C12C H12C 118.7
C18C C13C C14C 118.8(6)
C18C C13C C12C 119.1(5)
C14C C13C C12C 122.0(5)
O14C C14C C15C 119.2(5)
O14C C14C C13C 121.4(5)
C15C C14C C13C 119.3(5)
C14C O14C H14C 109.5
C14C C15C C16C 120.5(5)
C14C C15C H15C 119.7
C16C C15C H15C 119.7
C15C C16C C17C 121.6(6)
C15C C16C H16C 119.2
C17C C16C H16C 119.2
C18C C17C C16C 117.7(5)
C18C C17C C173 120.4(6)
C16C C17C C173 121.9(6)
C17C C173 H17G 109.5
C17C C173 H17H 109.5
H17G C173 H17H 109.5
C17C C173 H17I 109.5
H17G C173 H17I 109.5
H17H C173 H17I 109.5
C32C N31C C3C 120.1(5)
N31C C32C C33C 122.3(5)
N31C C32C H32C 118.9
C33C C32C H32C 118.9
C34C C33C C38C 119.3(5)
C34C C33C C32C 121.8(5)
C38C C33C C32C 118.8(5)
O34C C34C C35C 118.7(5)
O34C C34C C33C 122.0(5)
C35C C34C C33C 119.3(5)
C34C O34C H34C 109.5
C34C C35C C36C 119.8(5)
C34C C35C H35C 120.1
C36C C35C H35C 120.1
C37C C36C C35C 122.4(5)
C37C C36C H36C 118.8
C35C C36C H36C 118.8
C36C C37C C38C 117.2(5)
C36C C37C C373 122.0(5)
C38C C37C C373 120.8(5)
C37C C373 H37G 109.5
C37C C373 H37H 109.5
H37G C373 H37H 109.5
C37C C373 H37I 109.5
H37G C373 H37I 109.5
H37H C373 H37I 109.5
C37C C38C C33C 122.1(5)
C37C C38C H38C 118.9
C33C C38C H38C 118.9
C2D C1D C6D 118.3(5)
C2D C1D N11D 115.4(5)
C6D C1D N11D 126.2(5)
C1D C2D C3D 121.7(5)
C1D C2D H2D 119.1
C3D C2D H2D 119.1
C2D C3D C4D 120.1(5)
C2D C3D N31D 121.6(5)
C4D C3D N31D 118.2(5)
C5D C4D C3D 117.5(5)
C5D C4D C41D 120.6(5)
C3D C4D C41D 121.8(5)
C4D C41D H41J 109.5
C4D C41D H41K 109.5
H41J C41D H41K 109.5
C4D C41D H41L 109.5
H41J C41D H41L 109.5
H41K C41D H41L 109.5
C6D C5D C4D 122.3(5)
C6D C5D H5D 118.8
C4D C5D H5D 118.8
C5D C6D C1D 119.9(5)
C5D C6D H6D 120.1
C1D C6D H6D 120.1
C12D N11D C1D 122.3(5)
N11D C12D C13D 121.9(5)
N11D C12D H12D 119.1
C13D C12D H12D 119.1
C18D C13D C14D 118.7(6)
C18D C13D C12D 119.8(5)
C14D C13D C12D 121.5(5)
O14D C14D C15D 118.8(5)
O14D C14D C13D 122.1(5)
C15D C14D C13D 119.2(5)
C14D O14D H14D 109.5
C14D C15D C16D 121.0(5)
C14D C15D H15D 119.5
C16D C15D H15D 119.5
C15D C16D C17D 121.2(6)
C15D C16D H16D 119.4
C17D C16D H16D 119.4
C18D C17D C16D 117.9(5)
C18D C17D C174 120.6(6)
C16D C17D C174 121.5(6)
C17D C174 H17J 109.5
C17D C174 H17K 109.5
H17J C174 H17K 109.5
C17D C174 H17L 109.5
H17J C174 H17L 109.5
H17K C174 H17L 109.5
C17C C18C C13C 122.1(5)
C17C C18C H18C 119.0
C13C C18C H18C 119.0
C32D N31D C3D 119.8(5)
N31D C32D C33D 121.1(5)
N31D C32D H32D 119.5
C33D C32D H32D 119.5
C34D C33D C38D 119.4(5)
C34D C33D C32D 121.9(5)
C38D C33D C32D 118.7(4)
O34D C34D C33D 121.9(5)
O34D C34D C35D 119.0(5)
C33D C34D C35D 119.1(5)
C34D O34D H34D 109.5
C36D C35D C34D 120.0(5)
C36D C35D H35D 120.0
C34D C35D H35D 120.0
C37D C36D C35D 122.1(5)
C37D C36D H36D 118.9
C35D C36D H36D 118.9
C36D C37D C38D 117.8(5)
C36D C37D C374 120.4(5)
C38D C37D C374 121.9(5)
C37D C374 H37J 109.5
C37D C374 H37K 109.5
H37J C374 H37K 109.5
C37D C374 H37L 109.5
H37J C374 H37L 109.5
H37K C374 H37L 109.5
C37D C38D C33D 121.5(5)
C37D C38D H38D 119.2
C33D C38D H38D 119.2
C17D C18D C13D 122.0(5)
C17D C18D H18D 119.0
C13D C18D H18D 119.0

loop_
_geom_bond_atom_site_label_1
_geom_bond_atom_site_label_2
_geom_bond_distance
C37A C38A 1.383(7)
C37A C36A 1.401(8)
C37A C371 1.500(8)
C1A C2A 1.396(8)
C1A N11A 1.405(8)
C1A C6A 1.412(8)
C2A C3A 1.392(8)
C2A H2A 0.9500
C3A C4A 1.405(9)
C3A N31A 1.421(7)
C4A C5A 1.391(9)
C4A C41A 1.515(8)
C41A H41A 0.9800
C41A H41B 0.9800
C41A H41C 0.9800
C5A C6A 1.385(8)
C5A H5A 0.9500
C6A H6A 0.9500
N11A C12A 1.281(8)
C12A C13A 1.448(8)
C12A H12A 0.9500
C13A C18A 1.403(8)
C13A C14A 1.411(8)
C14A O14A 1.359(7)
C14A C15A 1.392(8)
O14A H14A 0.8400
C15A C16A 1.371(9)
C15A H15A 0.9500
C16A C17A 1.413(9)
C16A H16A 0.9500
C17A C18A 1.384(8)
C17A C171 1.497(8)
C171 H17A 0.9800
C171 H17B 0.9800
C171 H17C 0.9800
C18A H18A 0.9500
N31A C32A 1.281(7)
C32A C33A 1.445(7)
C32A H32A 0.9500
C33A C38A 1.404(7)
C33A C34A 1.416(8)
C34A O34A 1.357(7)
C34A C35A 1.394(8)
O34A H34A 0.8400
C35A C36A 1.383(9)
C35A H35A 0.9500
C36A H36A 0.9500
C371 H37A 0.9800
C371 H37B 0.9800
C371 H37C 0.9800
C38A H38A 0.9500
C1B C2B 1.390(8)
C1B C6B 1.409(8)
C1B N11B 1.409(8)
C2B C3B 1.394(8)
C2B H2B 0.9500
C3B C4B 1.408(8)
C3B N31B 1.414(7)
C4B C5B 1.399(8)
C4B C41B 1.507(8)
C41B H41D 0.9800
C41B H41E 0.9800
C41B H41F 0.9800
C5B C6B 1.374(8)
C5B H5B 0.9500
C6B H6B 0.9500
N11B C12B 1.280(7)
C12B C13B 1.446(8)
C12B H12B 0.9500
C13B C14B 1.409(8)
C13B C18B 1.411(8)
C14B O14B 1.359(7)
C14B C15B 1.389(8)
O14B H14B 0.8400
C15B C16B 1.385(8)
C15B H15B 0.9500
C16B C17B 1.408(9)
C16B H16B 0.9500
C17B C18B 1.381(8)
C17B C172 1.498(8)
C172 H17D 0.9800
C172 H17E 0.9800
C172 H17F 0.9800
C18B H18B 0.9500
N31B C32B 1.286(7)
C32B C33B 1.453(7)
C32B H32B 0.9500
C33B C38B 1.398(7)
C33B C34B 1.407(7)
C34B O34B 1.354(7)
C34B C35B 1.397(7)
O34B H34B 0.8400
C35B C36B 1.381(8)
C35B H35B 0.9500
C36B C37B 1.403(8)
C36B H36B 0.9500
C37B C38B 1.384(7)
C37B C372 1.496(7)
C372 H37D 0.9800
C372 H37E 0.9800
C372 H37F 0.9800
C38B H38B 0.9500
C1C C2C 1.397(8)
C1C C6C 1.400(8)
C1C N11C 1.417(7)
C2C C3C 1.392(8)
C2C H2C 0.9500
C3C C4C 1.403(8)
C3C N31C 1.422(7)
C4C C5C 1.396(8)
C4C C41C 1.491(8)
C41C H41G 0.9800
C41C H41H 0.9800
C41C H41I 0.9800
C5C C6C 1.384(9)
C5C H5C 0.9500
C6C H6C 0.9500
N11C C12C 1.289(7)
C12C C13C 1.442(8)
C12C H12C 0.9500
C13C C18C 1.402(8)
C13C C14C 1.409(8)
C14C O14C 1.358(7)
C14C C15C 1.382(9)
O14C H14C 0.8400
C15C C16C 1.389(9)
C15C H15C 0.9500
C16C C17C 1.392(9)
C16C H16C 0.9500
C17C C18C 1.385(9)
C17C C173 1.523(8)
C173 H17G 0.9800
C173 H17H 0.9800
C173 H17I 0.9800
N31C C32C 1.280(7)
C32C C33C 1.449(7)
C32C H32C 0.9500
C33C C34C 1.398(8)
C33C C38C 1.406(7)
C34C O34C 1.350(7)
C34C C35C 1.396(8)
O34C H34C 0.8400
C35C C36C 1.398(8)
C35C H35C 0.9500
C36C C37C 1.382(8)
C36C H36C 0.9500
C37C C38C 1.394(7)
C37C C373 1.509(7)
C373 H37G 0.9800
C373 H37H 0.9800
C373 H37I 0.9800
C38C H38C 0.9500
C1D C2D 1.386(8)
C1D C6D 1.400(8)
C1D N11D 1.420(7)
C2D C3D 1.396(8)
C2D H2D 0.9500
C3D C4D 1.404(8)
C3D N31D 1.421(7)
C4D C5D 1.394(8)
C4D C41D 1.498(8)
C41D H41J 0.9800
C41D H41K 0.9800
C41D H41L 0.9800
C5D C6D 1.386(8)
C5D H5D 0.9500
C6D H6D 0.9500
N11D C12D 1.288(7)
C12D C13D 1.449(8)
C12D H12D 0.9500
C13D C18D 1.408(8)
C13D C14D 1.413(8)
C14D O14D 1.358(7)
C14D C15D 1.380(9)
O14D H14D 0.8400
C15D C16D 1.386(9)
C15D H15D 0.9500
C16D C17D 1.398(9)
C16D H16D 0.9500
C17D C18D 1.382(9)
C17D C174 1.514(8)
C174 H17J 0.9800
C174 H17K 0.9800
C174 H17L 0.9800
C18C H18C 0.9500
N31D C32D 1.287(7)
C32D C33D 1.461(7)
C32D H32D 0.9500
C33D C34D 1.397(8)
C33D C38D 1.414(7)
C34D O34D 1.342(7)
C34D C35D 1.405(8)
O34D H34D 0.8400
C35D C36D 1.387(8)
C35D H35D 0.9500
C36D C37D 1.386(8)
C36D H36D 0.9500
C37D C38D 1.393(7)
C37D C374 1.509(7)
C374 H37J 0.9800
C374 H37K 0.9800
C374 H37L 0.9800
C38D H38D 0.9500
C18D H18D 0.9500

loop_
_geom_torsion_atom_site_label_1
_geom_torsion_atom_site_label_2
_geom_torsion_atom_site_label_3
_geom_torsion_atom_site_label_4
_geom_torsion
N11A C1A C2A C3A 177.7(5)
C6A C1A C2A C3A -2.2(8)
C1A C2A C3A C4A 3.0(9)
C1A C2A C3A N31A -179.7(5)
C2A C3A C4A C5A -2.0(8)
N31A C3A C4A C5A -179.3(5)
C2A C3A C4A C41A -179.9(5)
N31A C3A C4A C41A 2.7(8)
C3A C4A C5A C6A 0.2(8)
C41A C4A C5A C6A 178.1(5)
C4A C5A C6A C1A 0.6(9)
C2A C1A C6A C5A 0.4(8)
N11A C1A C6A C5A -179.5(5)
C2A C1A N11A C12A 175.6(5)
C6A C1A N11A C12A -4.5(9)
C1A N11A C12A C13A 177.6(5)
N11A C12A C13A C18A 178.4(5)
N11A C12A C13A C14A -0.6(9)
C18A C13A C14A O14A 179.9(5)
C12A C13A C14A O14A -1.1(9)
C18A C13A C14A C15A 0.9(8)
C12A C13A C14A C15A 179.9(5)
O14A C14A C15A C16A 179.7(5)
C13A C14A C15A C16A -1.3(9)
C14A C15A C16A C17A 0.5(10)
C15A C16A C17A C18A 0.7(9)
C15A C16A C17A C171 -179.5(6)
C16A C17A C18A C13A -1.1(8)
C171 C17A C18A C13A 179.1(5)
C14A C13A C18A C17A 0.3(8)
C12A C13A C18A C17A -178.7(5)
C2A C3A N31A C32A 25.8(8)
C4A C3A N31A C32A -157.0(5)
C3A N31A C32A C33A -174.6(5)
N31A C32A C33A C38A 168.8(5)
N31A C32A C33A C34A -6.8(8)
C38A C33A C34A O34A -178.7(5)
C32A C33A C34A O34A -3.0(8)
C38A C33A C34A C35A 1.4(8)
C32A C33A C34A C35A 177.0(5)
O34A C34A C35A C36A 177.9(5)
C33A C34A C35A C36A -2.1(8)
C34A C35A C36A C37A 1.5(9)
C38A C37A C36A C35A -0.1(8)
C371 C37A C36A C35A -178.6(6)
C36A C37A C38A C33A -0.7(8)
C371 C37A C38A C33A 177.8(5)
C34A C33A C38A C37A 0.0(8)
C32A C33A C38A C37A -175.7(5)
C6B C1B C2B C3B 1.9(9)
N11B C1B C2B C3B 179.7(5)
C1B C2B C3B C4B -3.6(9)
C1B C2B C3B N31B 179.2(5)
C2B C3B C4B C5B 3.0(8)
N31B C3B C4B C5B -179.6(5)
C2B C3B C4B C41B -174.7(5)
N31B C3B C4B C41B 2.7(8)
C3B C4B C5B C6B -0.9(8)
C41B C4B C5B C6B 176.8(5)
C4B C5B C6B C1B -0.7(9)
C2B C1B C6B C5B 0.2(8)
N11B C1B C6B C5B -177.4(5)
C2B C1B N11B C12B 173.6(5)
C6B C1B N11B C12B -8.8(9)
C1B N11B C12B C13B 177.8(5)
N11B C12B C13B C14B 4.9(9)
N11B C12B C13B C18B -175.4(5)
C18B C13B C14B O14B -179.7(5)
C12B C13B C14B O14B 0.0(9)
C18B C13B C14B C15B 0.7(8)
C12B C13B C14B C15B -179.6(5)
O14B C14B C15B C16B 179.6(5)
C13B C14B C15B C16B -0.8(9)
C14B C15B C16B C17B 1.1(9)
C15B C16B C17B C18B -1.2(9)
C15B C16B C17B C172 -179.5(5)
C16B C17B C18B C13B 1.1(8)
C172 C17B C18B C13B 179.4(5)
C14B C13B C18B C17B -0.9(8)
C12B C13B C18B C17B 179.4(5)
C2B C3B N31B C32B -22.6(8)
C4B C3B N31B C32B 160.1(5)
C3B N31B C32B C33B 170.8(5)
N31B C32B C33B C38B -169.6(5)
N31B C32B C33B C34B 5.4(8)
C38B C33B C34B O34B 179.8(5)
C32B C33B C34B O34B 4.7(8)
C38B C33B C34B C35B -1.4(8)
C32B C33B C34B C35B -176.5(5)
O34B C34B C35B C36B -178.2(5)
C33B C34B C35B C36B 2.9(8)
C34B C35B C36B C37B -1.4(9)
C35B C36B C37B C38B -1.7(8)
C35B C36B C37B C372 178.6(5)
C36B C37B C38B C33B 3.3(8)
C372 C37B C38B C33B -177.0(5)
C34B C33B C38B C37B -1.8(8)
C32B C33B C38B C37B 173.3(5)
C6C C1C C2C C3C 1.9(9)
N11C C1C C2C C3C -175.9(5)
C1C C2C C3C C4C -2.1(9)
C1C C2C C3C N31C -179.2(5)
C2C C3C C4C C5C 0.7(8)
N31C C3C C4C C5C 177.9(5)
C2C C3C C4C C41C -179.6(5)
N31C C3C C4C C41C -2.4(8)
C3C C4C C5C C6C 0.9(9)
C41C C4C C5C C6C -178.8(5)
C4C C5C C6C C1C -1.0(9)
C2C C1C C6C C5C -0.3(9)
N11C C1C C6C C5C 177.2(5)
C2C C1C N11C C12C -170.7(5)
C6C C1C N11C C12C 11.7(9)
C1C N11C C12C C13C -176.3(5)
N11C C12C C13C C18C 175.1(5)
N11C C12C C13C C14C -3.4(9)
C18C C13C C14C O14C 180.0(5)
C12C C13C C14C O14C -1.5(9)
C18C C13C C14C C15C 1.8(9)
C12C C13C C14C C15C -179.7(6)
O14C C14C C15C C16C -179.7(6)
C13C C14C C15C C16C -1.5(9)
C14C C15C C16C C17C 0.4(10)
C15C C16C C17C C18C 0.3(9)
C15C C16C C17C C173 -179.2(6)
C2C C3C N31C C32C -25.5(8)
C4C C3C N31C C32C 157.4(5)
C3C N31C C32C C33C 173.4(5)
N31C C32C C33C C34C 6.3(8)
N31C C32C C33C C38C -170.0(5)
C38C C33C C34C O34C 179.0(5)
C32C C33C C34C O34C 2.7(8)
C38C C33C C34C C35C -0.5(8)
C32C C33C C34C C35C -176.9(5)
O34C C34C C35C C36C -178.3(5)
C33C C34C C35C C36C 1.3(9)
C34C C35C C36C C37C -1.1(9)
C35C C36C C37C C38C 0.1(8)
C35C C36C C37C C373 177.9(5)
C36C C37C C38C C33C 0.7(8)
C373 C37C C38C C33C -177.2(5)
C34C C33C C38C C37C -0.5(8)
C32C C33C C38C C37C 176.0(5)
C6D C1D C2D C3D -2.3(8)
N11D C1D C2D C3D -179.7(5)
C1D C2D C3D C4D 4.2(8)
C1D C2D C3D N31D 179.4(5)
C2D C3D C4D C5D -3.8(8)
N31D C3D C4D C5D -179.2(5)
C2D C3D C4D C41D 176.6(5)
N31D C3D C4D C41D 1.2(8)
C3D C4D C5D C6D 1.8(8)
C41D C4D C5D C6D -178.6(5)
C4D C5D C6D C1D 0.0(9)
C2D C1D C6D C5D 0.2(8)
N11D C1D C6D C5D 177.2(5)
C2D C1D N11D C12D -175.2(5)
C6D C1D N11D C12D 7.7(9)
C1D N11D C12D C13D 179.3(5)
N11D C12D C13D C18D -180.0(5)
N11D C12D C13D C14D -1.3(9)
C18D C13D C14D O14D 178.7(5)
C12D C13D C14D O14D 0.0(9)
C18D C13D C14D C15D -0.2(8)
C12D C13D C14D C15D -178.8(5)
O14D C14D C15D C16D -178.5(5)
C13D C14D C15D C16D 0.4(9)
C14D C15D C16D C17D 0.4(10)
C15D C16D C17D C18D -1.4(9)
C15D C16D C17D C174 178.4(6)
C16C C17C C18C C13C 0.1(9)
C173 C17C C18C C13C 179.6(5)
C14C C13C C18C C17C -1.1(9)
C12C C13C C18C C17C -179.7(5)
C2D C3D N31D C32D 23.5(8)
C4D C3D N31D C32D -161.2(5)
C3D N31D C32D C33D -171.6(5)
N31D C32D C33D C34D -6.5(8)
N31D C32D C33D C38D 170.1(5)
C38D C33D C34D O34D 178.7(5)
C32D C33D C34D O34D -4.7(8)
C38D C33D C34D C35D -0.6(8)
C32D C33D C34D C35D 176.0(5)
O34D C34D C35D C36D 178.2(5)
C33D C34D C35D C36D -2.5(8)
C34D C35D C36D C37D 3.1(9)
C35D C36D C37D C38D -0.6(8)
C35D C36D C37D C374 -179.0(5)
C36D C37D C38D C33D -2.6(8)
C374 C37D C38D C33D 175.8(5)
C34D C33D C38D C37D 3.2(8)
C32D C33D C38D C37D -173.5(5)
C16D C17D C18D C13D 1.6(9)
C174 C17D C18D C13D -178.2(5)
C14D C13D C18D C17D -0.8(9)
C12D C13D C18D C17D 177.8(5)
